data_4119138
loop_
_publ_author_name
'Jonathan C. Barnes'
'Michal Jur\'i\<cek'
'Nathan L. Strutt'
'Marco Frasconi'
'Srinivasan Sampath'
'Marc A. Giesener'
'Psaras L. McGrier'
'Carson J. Bruns'
'Charlotte L. Stern'
'Amy A. Sarjeant'
'J. Fraser Stoddart'

_publ_contact_author_name
;
;
_publ_section_title
;
 ExBox: A Polycyclic Aromatic Hydrocarbon Scavenger
;
_journal_name_full 'Journal of the American Chemical Society'
_journal_page_first 183
_journal_page_last 192
_journal_paper_doi 10.1021/ja307360n
_journal_volume 135
_journal_year 2013
_chemical_formula_moiety 'C48 H40 N4, 2(C10 H8), 4(F6 P), 3(C2 H3 N)'
_chemical_formula_sum 'C74 H65 F24 N7 P4'
_chemical_formula_weight 1632.21
_chemical_name_systematic
;
 ? 
;
_space_group_crystal_system triclinic
_space_group_IT_number 2
_space_group_name_Hall '-P 1'
_space_group_name_H-M_alt 'P -1'
_symmetry_space_group_name_Hall '-P 1'
_symmetry_space_group_name_H-M 'P -1'
_atom_sites_solution_hydrogens geom
_atom_sites_solution_primary dual
_atom_sites_solution_secondary difmap
_audit_creation_date 2012-05-21
_audit_creation_method
;
  Olex2 1.2
  (compiled May  9 2012 12:37:22, GUI svn.r4230)
;
_cell_angle_alpha 71.6940(10)
_cell_angle_beta 79.4480(10)
_cell_angle_gamma 65.8100(10)
_cell_formula_units_Z 1
_cell_length_a 10.0901(3)
_cell_length_b 11.3816(3)
_cell_length_c 18.0816(5)
_cell_measurement_reflns_used 9361
_cell_measurement_temperature 100(2)
_cell_measurement_theta_max 67.90
_cell_measurement_theta_min 4.42
_cell_volume 1794.77(9)
_computing_cell_refinement 'SAINT V7.23A (Bruker, 2005)'
_computing_data_collection 'APEX2 V2.1-4 (Bruker, 2007)'
_computing_data_reduction 'Bruker SAINT'
_computing_molecular_graphics
;
O. V. Dolomanov, L. J. Bourhis, R. J. Gildea, J. A. K. Howard and H. Puschmann,
OLEX2: a complete structure solution, refinement and analysis program.
J. Appl. Cryst. (2009). 42, 339-341.
;
_computing_publication_material
;
O. V. Dolomanov, L. J. Bourhis, R. J. Gildea, J. A. K. Howard and H. Puschmann,
OLEX2: a complete structure solution, refinement and analysis program.
J. Appl. Cryst. (2009). 42, 339-341.
;
_computing_structure_refinement
;
XL, G.M. Sheldrick, Acta Cryst.
(2008). A64, 112-122
;
_computing_structure_solution
;
XM, G.M. Sheldrick, Acta Cryst.
(2008). A64, 112-122
;
_diffrn_ambient_temperature 100.01
_diffrn_detector_area_resol_mean 8
_diffrn_measured_fraction_theta_full 0.986
_diffrn_measured_fraction_theta_max 0.986
_diffrn_measurement_device_type 'Bruker Kappa APEX CCD area detector'
_diffrn_measurement_method '\w and \f scans'
_diffrn_radiation_monochromator 'MX optics'
_diffrn_radiation_type CuK\a
_diffrn_radiation_wavelength 1.54178
_diffrn_reflns_av_R_equivalents 0.0233
_diffrn_reflns_av_unetI/netI 0.0140
_diffrn_reflns_limit_h_max 12
_diffrn_reflns_limit_h_min -10
_diffrn_reflns_limit_k_max 13
_diffrn_reflns_limit_k_min -13
_diffrn_reflns_limit_l_max 21
_diffrn_reflns_limit_l_min -21
_diffrn_reflns_number 43173
_diffrn_reflns_theta_full 67.91
_diffrn_reflns_theta_max 67.91
_diffrn_reflns_theta_min 4.42
_diffrn_source microsource
_diffrn_standards_number 0
_exptl_absorpt_coefficient_mu 1.971
_exptl_absorpt_correction_T_max 0.7530
_exptl_absorpt_correction_T_min 0.6543
_exptl_absorpt_correction_type multi-scan
_exptl_absorpt_process_details
;
SADABS-2008/1 (Bruker,2008) was used for absorption correction.
wR2(int) was 0.0946 before and 0.0368 after correction.
The Ratio of minimum to maximum transmission is 0.8689.
The \l/2 correction factor is 0.0015.
;
_exptl_crystal_colour gold
_exptl_crystal_density_diffrn 1.510
_exptl_crystal_description block
_exptl_crystal_F_000 834
_exptl_crystal_size_max 0.333
_exptl_crystal_size_mid 0.242
_exptl_crystal_size_min 0.138
_refine_diff_density_max 1.221
_refine_diff_density_min -0.465
_refine_diff_density_rms 0.059
_refine_ls_extinction_method none
_refine_ls_goodness_of_fit_ref 1.050
_refine_ls_hydrogen_treatment constr
_refine_ls_matrix_type full
_refine_ls_number_parameters 655
_refine_ls_number_reflns 6433
_refine_ls_number_restraints 687
_refine_ls_restrained_S_all 1.120
_refine_ls_R_factor_all 0.0554
_refine_ls_R_factor_gt 0.0543
_refine_ls_shift/su_max 0.000
_refine_ls_shift/su_mean 0.000
_refine_ls_structure_factor_coef Fsqd
_refine_ls_weighting_details 'calc w=1/[\s^2^(Fo^2^)+(0.0762P)^2^+2.0278P] where P=(Fo^2^+2Fc^2^)/3'
_refine_ls_weighting_scheme calc
_refine_ls_wR_factor_gt 0.1456
_refine_ls_wR_factor_ref 0.1468
_reflns_number_gt 6205
_reflns_number_total 6433
_reflns_threshold_expression >2sigma(I)
_cod_data_source_file ja307360n_si_003.cif
_cod_data_source_block n1844
_cod_database_code 4119138
_refinement_special_details
;
The two azulene molecules were disordered over symmetry positions and refined 
with PART -1 commands. The 1,2 C-C distances were refined with similarity 
restraints (SADI) as well as the 1,3 distances for the 8-membered ring carbons 
only. Each azulene was subjected to a flat restraint and displacement 
parameters for the carbon atoms were subjected to rigid bond (DELU) and 
similarity (SIMU) restraints. The disordered PF6 anions were refined with SADI 
restraints to regularize the environment around each P atom, and with rigid 
bond and similarity restraints on all atoms. The N-C, N-Me and C-C bond 
distances on the acetonitrile molecules were refined with similarity restraints
(SADI). All atoms of the disordered MeCN molecule were refined with global 
anisotropic displacement parameters.
;

loop_
_space_group_symop_id
_space_group_symop_operation_xyz
1 'x, y, z'
2 '-x, -y, -z'

loop_
_atom_site_label
_atom_site_type_symbol
_atom_site_fract_x
_atom_site_fract_y
_atom_site_fract_z
_atom_site_U_iso_or_equiv
_atom_site_adp_type
_atom_site_occupancy
_atom_site_symmetry_multiplicity
_atom_site_calc_flag
_atom_site_refinement_flags
_atom_site_disorder_assembly
_atom_site_disorder_group
N1 N 0.55721(19) 0.74546(18) 0.75663(10) 0.0215(4) Uani 1 1 d . . .
N2 N 0.4051(2) 0.86597(18) 0.13077(10) 0.0235(4) Uani 1 1 d . . .
C1 C 0.6611(3) 0.7694(2) 0.70345(14) 0.0280(5) Uani 1 1 d . . .
H1 H 0.7468 0.7661 0.7202 0.034 Uiso 1 1 calc R . .
C2 C 0.6455(3) 0.7986(3) 0.62505(14) 0.0297(5) Uani 1 1 d . . .
H2 H 0.7200 0.8162 0.5884 0.036 Uiso 1 1 calc R . .
C3 C 0.5216(2) 0.8029(2) 0.59850(13) 0.0228(4) Uani 1 1 d . . .
C4 C 0.4160(3) 0.7788(3) 0.65610(14) 0.0306(5) Uani 1 1 d . . .
H4 H 0.3289 0.7817 0.6412 0.037 Uiso 1 1 calc R . .
C5 C 0.4352(3) 0.7512(3) 0.73339(14) 0.0296(5) Uani 1 1 d . . .
H5 H 0.3612 0.7358 0.7713 0.036 Uiso 1 1 calc R . .
C6 C 0.5022(2) 0.8288(2) 0.51501(13) 0.0235(5) Uani 1 1 d . . .
C7 C 0.6098(3) 0.8438(3) 0.45656(14) 0.0297(5) Uani 1 1 d . . .
H7 H 0.6972 0.8425 0.4700 0.036 Uiso 1 1 calc R . .
C8 C 0.5919(3) 0.8605(3) 0.37927(14) 0.0291(5) Uani 1 1 d . . .
H8 H 0.6673 0.8700 0.3407 0.035 Uiso 1 1 calc R . .
C9 C 0.4651(2) 0.8635(2) 0.35752(13) 0.0237(5) Uani 1 1 d . . .
C10 C 0.3561(3) 0.8520(3) 0.41516(14) 0.0345(6) Uani 1 1 d . . .
H10 H 0.2676 0.8560 0.4014 0.041 Uiso 1 1 calc R . .
C11 C 0.3744(3) 0.8349(3) 0.49231(14) 0.0353(6) Uani 1 1 d . . .
H11 H 0.2981 0.8270 0.5306 0.042 Uiso 1 1 calc R . .
C12 C 0.4453(2) 0.8721(2) 0.27648(13) 0.0230(4) Uani 1 1 d . . .
C13 C 0.5633(2) 0.8200(2) 0.22667(13) 0.0255(5) Uani 1 1 d . . .
H13 H 0.6596 0.7858 0.2427 0.031 Uiso 1 1 calc R . .
C14 C 0.5408(2) 0.8181(2) 0.15460(13) 0.0262(5) Uani 1 1 d . . .
H14 H 0.6219 0.7825 0.1211 0.031 Uiso 1 1 calc R . .
C15 C 0.2893(3) 0.9222(2) 0.17581(13) 0.0281(5) Uani 1 1 d . . .
H15 H 0.1944 0.9591 0.1574 0.034 Uiso 1 1 calc R . .
C16 C 0.3068(3) 0.9269(2) 0.24818(14) 0.0290(5) Uani 1 1 d . . .
H16 H 0.2241 0.9676 0.2793 0.035 Uiso 1 1 calc R . .
C17 C 0.3835(3) 0.8442(2) 0.05702(13) 0.0263(5) Uani 1 1 d . . .
H17A H 0.4600 0.8582 0.0164 0.032 Uiso 1 1 calc R . .
H17B H 0.2875 0.9082 0.0374 0.032 Uiso 1 1 calc R . .
C18 C 0.3917(2) 0.7024(2) 0.07528(12) 0.0242(5) Uani 1 1 d . . .
C19 C 0.2685(3) 0.6734(2) 0.10439(15) 0.0313(5) Uani 1 1 d . . .
H19 H 0.1771 0.7440 0.1078 0.038 Uiso 1 1 calc R . .
C20 C 0.4668(2) 0.5325(2) 0.90799(12) 0.0248(5) Uani 1 1 d . . .
H20 H 0.3762 0.6029 0.9133 0.030 Uiso 1 1 calc R . .
C21 C 0.5892(2) 0.5616(2) 0.87625(12) 0.0230(4) Uani 1 1 d . . .
C22 C 0.7227(3) 0.4577(2) 0.87137(15) 0.0306(5) Uani 1 1 d . . .
H22 H 0.8077 0.4767 0.8514 0.037 Uiso 1 1 calc R . .
C23 C 0.5239(3) 0.5988(2) 0.06796(13) 0.0260(5) Uani 1 1 d . . .
H23 H 0.6083 0.6179 0.0464 0.031 Uiso 1 1 calc R . .
C24 C 0.5779(2) 0.7046(2) 0.84248(12) 0.0243(5) Uani 1 1 d . . .
H24A H 0.4944 0.7638 0.8688 0.029 Uiso 1 1 calc R . .
H24B H 0.6676 0.7127 0.8510 0.029 Uiso 1 1 calc R . .
C25 C 0.7897(12) 0.4239(9) 0.6806(5) 0.082(2) Uani 0.50 1 d PDU A -1
H25 H 0.8515 0.3952 0.7218 0.098 Uiso 0.50 1 calc PR A -1
C26 C 0.6358(11) 0.4383(9) 0.6898(5) 0.090(2) Uani 0.50 1 d PDU A -1
H26 H 0.5832 0.4290 0.7391 0.108 Uiso 0.50 1 calc PR A -1
C27 C 0.5711(9) 0.4679(5) 0.6172(4) 0.0600(16) Uani 0.50 1 d PDU A -1
C28 C 0.4390(11) 0.4824(9) 0.6054(5) 0.072(2) Uani 0.50 1 d PDU A -1
H28 H 0.3796 0.4750 0.6526 0.087 Uiso 0.50 1 calc PR A -1
C29 C 0.3625(15) 0.5068(16) 0.5382(7) 0.119(4) Uani 0.50 1 d PDU A -1
H29 H 0.2633 0.5167 0.5445 0.143 Uiso 0.50 1 calc PR A -1
C30 C 0.4411(11) 0.5167(10) 0.4579(7) 0.106(3) Uani 0.50 1 d PDU A -1
H30 H 0.3842 0.5279 0.4178 0.128 Uiso 0.50 1 calc PR A -1
C31 C 0.5813(13) 0.5121(15) 0.4322(8) 0.097(4) Uani 0.50 1 d PDU A -1
H31 H 0.6026 0.5221 0.3777 0.117 Uiso 0.50 1 calc PR A -1
C32 C 0.7034(12) 0.4945(16) 0.4748(6) 0.098(3) Uani 0.50 1 d PDU A -1
H32 H 0.7908 0.4960 0.4449 0.118 Uiso 0.50 1 calc PR A -1
C33 C 0.7009(10) 0.4750(9) 0.5596(5) 0.091(2) Uani 0.50 1 d PDU A -1
C34 C 0.8297(12) 0.4603(9) 0.5994(5) 0.098(3) Uani 0.50 1 d PDU A -1
H34 H 0.9168 0.4725 0.5754 0.118 Uiso 0.50 1 calc PR A -1
C35 C -0.020(2) 0.8359(17) 0.4664(9) 0.041(4) Uani 0.50 1 d PDU B -1
H35 H -0.0154 0.7468 0.4888 0.050 Uiso 0.50 1 calc PR B -1
C36 C -0.043(3) 0.908(2) 0.3886(9) 0.049(3) Uani 0.50 1 d PDU B -1
H36 H -0.0603 0.8770 0.3499 0.059 Uiso 0.50 1 calc PR B -1
C37 C -0.0365(15) 1.0335(17) 0.3755(8) 0.045(4) Uani 0.50 1 d PDU B -1
H37 H -0.0460 1.0999 0.3270 0.054 Uiso 0.50 1 calc PR B -1
C38 C -0.0137(5) 1.0425(6) 0.4469(3) 0.0354(12) Uani 0.50 1 d PDU B -1
C39 C -0.0063(5) 0.9182(6) 0.5051(3) 0.0335(11) Uani 0.50 1 d PDU B -1
C40 C 0.0138(5) 0.8841(7) 0.5842(3) 0.0370(12) Uani 0.50 1 d PDU B -1
H40 H 0.0144 0.7984 0.6133 0.044 Uiso 0.50 1 calc PR B -1
C41 C 0.0332(15) 0.9589(15) 0.6271(7) 0.042(4) Uani 0.50 1 d PDU B -1
H41 H 0.0457 0.9169 0.6812 0.050 Uiso 0.50 1 calc PR B -1
C42 C 0.037(4) 1.0871(19) 0.6006(9) 0.053(4) Uani 0.50 1 d PDU B -1
H42 H 0.0496 1.1207 0.6396 0.063 Uiso 0.50 1 calc PR B -1
C43 C 0.024(3) 1.1727(16) 0.5255(9) 0.048(4) Uani 0.50 1 d PDU B -1
H43 H 0.0332 1.2548 0.5197 0.057 Uiso 0.50 1 calc PR B -1
C44 C -0.0013(6) 1.1532(6) 0.4574(4) 0.0435(13) Uani 0.50 1 d PDU B -1
H44 H -0.0113 1.2259 0.4120 0.052 Uiso 0.50 1 calc PR B -1
P1 P 0.85321(6) 0.99154(6) 0.14936(3) 0.02618(18) Uani 1 1 d . . .
F1 F 0.99269(16) 0.97397(15) 0.08888(9) 0.0382(4) Uani 1 1 d . . .
F2 F 0.9182(2) 1.0518(2) 0.19525(12) 0.0646(6) Uani 1 1 d . . .
F3 F 0.71336(19) 1.01036(17) 0.20985(10) 0.0482(4) Uani 1 1 d . . .
F4 F 0.7873(2) 0.9337(2) 0.10193(10) 0.0520(5) Uani 1 1 d . . .
F5 F 0.9298(2) 0.84528(18) 0.20227(11) 0.0679(6) Uani 1 1 d . . .
F6 F 0.77293(17) 1.13842(15) 0.09538(10) 0.0462(4) Uani 1 1 d . . .
P2 P 0.9200(3) 0.4028(3) 0.2078(2) 0.0317(6) Uani 0.552(4) 1 d PDU C 1
F7 F 1.0199(4) 0.4387(4) 0.1322(2) 0.0519(9) Uani 0.552(4) 1 d PDU C 1
F8 F 1.0059(4) 0.4397(5) 0.2574(3) 0.0663(12) Uani 0.552(4) 1 d PDU C 1
F9 F 0.8256(4) 0.3610(4) 0.2846(2) 0.0699(13) Uani 0.552(4) 1 d PDU C 1
F10 F 0.8368(4) 0.3636(4) 0.1602(3) 0.0597(11) Uani 0.552(4) 1 d PDU C 1
F11 F 1.0406(3) 0.2530(3) 0.2259(2) 0.0502(9) Uani 0.552(4) 1 d PDU C 1
F12 F 0.8059(4) 0.5515(3) 0.1888(3) 0.0681(13) Uani 0.552(4) 1 d PDU C 1
P2A P 0.8866(5) 0.4464(4) 0.2110(3) 0.0420(10) Uani 0.448(4) 1 d PDU C 2
F7A F 1.0515(4) 0.3710(5) 0.1848(4) 0.0726(16) Uani 0.448(4) 1 d PDU C 2
F8A F 0.9310(10) 0.4004(7) 0.2965(3) 0.112(2) Uani 0.448(4) 1 d PDU C 2
F9A F 0.7206(6) 0.5205(6) 0.2343(4) 0.098(2) Uani 0.448(4) 1 d PDU C 2
F10A F 0.8481(6) 0.4911(6) 0.1230(3) 0.0855(18) Uani 0.448(4) 1 d PDU C 2
F11A F 0.8554(6) 0.3171(5) 0.2217(5) 0.087(2) Uani 0.448(4) 1 d PDU C 2
F12A F 0.9172(6) 0.5785(5) 0.1956(3) 0.0719(15) Uani 0.448(4) 1 d PDU C 2
N1S N 0.2858(3) 1.1842(2) 0.04174(13) 0.0378(5) Uani 1 1 d D . .
C1S C 0.1678(3) 1.2273(3) 0.02579(14) 0.0314(5) Uani 1 1 d D . .
C2S C 0.0188(3) 1.2811(3) 0.00479(19) 0.0456(7) Uani 1 1 d D . .
H2SA H -0.0011 1.3674 -0.0343 0.068 Uiso 1 1 calc R . .
H2SB H -0.0470 1.2932 0.0513 0.068 Uiso 1 1 calc R . .
H2SC H 0.0035 1.2190 -0.0168 0.068 Uiso 1 1 calc R . .
N2S N 0.1044(10) 0.4568(9) 0.4520(4) 0.095(2) Uani 0.327(7) 1 d PD D 2
C3S C 0.102(3) 0.520(2) 0.3930(8) 0.095(2) Uani 0.327(7) 1 d PD D 2
C4S C 0.136(2) 0.589(2) 0.3173(8) 0.095(2) Uani 0.327(7) 1 d PD D 2
H4SA H 0.1144 0.5569 0.2785 0.142 Uiso 0.327(7) 1 calc PR D 2
H4SB H 0.2401 0.5741 0.3116 0.142 Uiso 0.327(7) 1 calc PR D 2
H4SC H 0.0784 0.6850 0.3090 0.142 Uiso 0.327(7) 1 calc PR D 2
N2T N 0.1044(10) 0.4568(9) 0.4520(4) 0.095(2) Uani 0.173(7) 1 d PD D 3
C3T C 0.032(4) 0.511(3) 0.4045(17) 0.095(2) Uani 0.173(7) 1 d PD D 3
C4T C -0.067(3) 0.624(2) 0.3533(15) 0.095(2) Uani 0.173(7) 1 d PD D 3
H4TA H -0.0314 0.6254 0.2990 0.142 Uiso 0.173(7) 1 calc PR D 3
H4TB H -0.0743 0.7066 0.3634 0.142 Uiso 0.173(7) 1 calc PR D 3
H4TC H -0.1635 0.6189 0.3624 0.142 Uiso 0.173(7) 1 calc PR D 3

loop_
_atom_site_aniso_label
_atom_site_aniso_U_11
_atom_site_aniso_U_22
_atom_site_aniso_U_33
_atom_site_aniso_U_23
_atom_site_aniso_U_13
_atom_site_aniso_U_12
N1 0.0233(9) 0.0215(9) 0.0197(9) -0.0067(7) -0.0040(7) -0.0066(7)
N2 0.0284(10) 0.0241(9) 0.0197(9) -0.0048(7) -0.0046(7) -0.0111(8)
C1 0.0272(12) 0.0353(12) 0.0266(12) -0.0083(10) -0.0048(9) -0.0154(10)
C2 0.0294(12) 0.0412(13) 0.0233(11) -0.0076(10) -0.0006(9) -0.0192(11)
C3 0.0243(11) 0.0212(10) 0.0233(11) -0.0067(8) -0.0035(9) -0.0075(9)
C4 0.0243(11) 0.0444(14) 0.0246(12) -0.0069(10) -0.0051(9) -0.0146(10)
C5 0.0228(11) 0.0428(14) 0.0231(11) -0.0079(10) -0.0021(9) -0.0127(10)
C6 0.0259(11) 0.0234(10) 0.0224(11) -0.0071(8) -0.0036(9) -0.0089(9)
C7 0.0318(12) 0.0416(13) 0.0245(12) -0.0092(10) -0.0028(9) -0.0217(11)
C8 0.0308(12) 0.0397(13) 0.0221(11) -0.0075(10) 0.0003(9) -0.0197(10)
C9 0.0270(11) 0.0234(10) 0.0205(11) -0.0058(8) -0.0037(9) -0.0087(9)
C10 0.0235(12) 0.0573(16) 0.0247(12) -0.0122(11) -0.0037(9) -0.0152(11)
C11 0.0244(12) 0.0591(17) 0.0226(12) -0.0133(11) 0.0008(9) -0.0152(11)
C12 0.0275(11) 0.0236(10) 0.0206(11) -0.0054(8) -0.0023(9) -0.0123(9)
C13 0.0247(11) 0.0318(12) 0.0243(11) -0.0092(9) -0.0026(9) -0.0133(9)
C14 0.0252(11) 0.0308(12) 0.0247(11) -0.0098(9) -0.0004(9) -0.0113(9)
C15 0.0251(11) 0.0337(12) 0.0229(11) -0.0057(9) -0.0055(9) -0.0082(10)
C16 0.0257(12) 0.0353(13) 0.0227(11) -0.0093(10) -0.0009(9) -0.0075(10)
C17 0.0338(12) 0.0285(12) 0.0180(10) -0.0054(9) -0.0062(9) -0.0118(10)
C18 0.0296(11) 0.0273(11) 0.0171(10) -0.0049(8) -0.0082(8) -0.0102(9)
C19 0.0232(11) 0.0275(12) 0.0393(14) -0.0070(10) -0.0078(10) -0.0047(9)
C20 0.0251(11) 0.0285(11) 0.0209(11) -0.0106(9) -0.0023(8) -0.0070(9)
C21 0.0269(11) 0.0267(11) 0.0170(10) -0.0075(8) -0.0065(8) -0.0082(9)
C22 0.0234(11) 0.0312(12) 0.0360(13) -0.0065(10) -0.0050(10) -0.0099(10)
C23 0.0281(12) 0.0346(12) 0.0197(10) -0.0104(9) 0.0000(9) -0.0144(10)
C24 0.0276(11) 0.0281(11) 0.0198(11) -0.0088(9) -0.0051(8) -0.0098(9)
C25 0.128(7) 0.058(5) 0.066(5) -0.033(4) 0.026(5) -0.043(6)
C26 0.125(7) 0.061(5) 0.076(5) -0.022(4) 0.019(4) -0.037(5)
C27 0.103(5) 0.021(3) 0.047(3) -0.015(2) 0.014(3) -0.018(3)
C28 0.100(6) 0.028(4) 0.078(6) -0.019(5) 0.028(4) -0.024(5)
C29 0.126(12) 0.064(8) 0.151(10) -0.016(9) -0.036(6) -0.017(12)
C30 0.104(7) 0.064(5) 0.142(8) -0.015(6) -0.019(6) -0.027(6)
C31 0.100(8) 0.033(5) 0.139(10) -0.010(8) 0.000(6) -0.018(6)
C32 0.085(7) 0.058(6) 0.134(7) -0.015(7) 0.003(6) -0.023(7)
C33 0.100(6) 0.052(4) 0.098(5) -0.017(5) 0.019(4) -0.016(5)
C34 0.100(6) 0.056(5) 0.083(6) -0.016(4) 0.024(4) 0.011(5)
C35 0.026(8) 0.055(7) 0.049(6) -0.015(5) -0.007(5) -0.017(6)
C36 0.018(5) 0.085(8) 0.040(5) -0.023(5) -0.001(4) -0.012(6)
C37 0.018(9) 0.075(9) 0.026(6) -0.001(5) -0.007(6) -0.009(8)
C38 0.018(2) 0.045(3) 0.027(3) 0.000(3) 0.000(2) -0.004(2)
C39 0.019(2) 0.045(3) 0.029(3) -0.009(2) 0.001(2) -0.007(2)
C40 0.019(2) 0.049(4) 0.029(3) -0.005(3) 0.003(2) -0.005(2)
C41 0.025(10) 0.063(7) 0.024(6) -0.017(5) 0.004(6) 0.000(7)
C42 0.028(7) 0.073(7) 0.062(8) -0.038(6) -0.002(6) -0.010(6)
C43 0.029(8) 0.048(7) 0.063(7) -0.022(5) 0.015(5) -0.013(6)
C44 0.022(3) 0.048(4) 0.045(4) -0.003(3) 0.002(3) -0.007(3)
P1 0.0301(3) 0.0258(3) 0.0214(3) -0.0071(2) -0.0038(2) -0.0078(2)
F1 0.0299(7) 0.0390(8) 0.0391(8) -0.0134(7) 0.0016(6) -0.0058(6)
F2 0.0727(13) 0.0957(16) 0.0546(11) -0.0422(11) -0.0040(10) -0.0439(12)
F3 0.0577(10) 0.0450(9) 0.0425(9) -0.0181(7) 0.0211(8) -0.0252(8)
F4 0.0658(11) 0.0712(12) 0.0422(9) -0.0245(9) 0.0025(8) -0.0442(10)
F5 0.0770(14) 0.0406(10) 0.0477(11) 0.0096(8) -0.0069(10) 0.0009(9)
F6 0.0333(8) 0.0333(8) 0.0522(10) 0.0007(7) 0.0036(7) -0.0049(6)
P2 0.0288(13) 0.0350(15) 0.0334(8) -0.0036(10) -0.0054(8) -0.0168(11)
F7 0.065(2) 0.057(2) 0.0433(19) -0.0103(16) 0.0079(16) -0.0387(18)
F8 0.066(2) 0.094(3) 0.061(2) -0.039(2) -0.0093(18) -0.037(2)
F9 0.051(2) 0.070(3) 0.066(2) -0.004(2) 0.0216(18) -0.0219(18)
F10 0.0421(19) 0.064(2) 0.086(3) -0.024(2) -0.0222(19) -0.0224(17)
F11 0.0323(15) 0.0404(17) 0.066(2) -0.0029(14) -0.0067(14) -0.0091(13)
F12 0.061(2) 0.0245(18) 0.098(3) -0.0056(17) -0.020(2) 0.0026(17)
P2A 0.039(2) 0.042(2) 0.0488(13) -0.0059(16) -0.0071(13) -0.0211(18)
F7A 0.026(2) 0.072(3) 0.120(5) -0.029(3) -0.005(2) -0.016(2)
F8A 0.171(7) 0.122(5) 0.047(3) 0.017(3) -0.030(4) -0.080(5)
F9A 0.059(3) 0.081(4) 0.150(6) -0.056(4) 0.037(3) -0.023(3)
F10A 0.084(4) 0.113(5) 0.064(3) -0.009(3) -0.030(3) -0.042(3)
F11A 0.053(3) 0.044(3) 0.168(7) -0.018(3) -0.008(4) -0.029(2)
F12A 0.085(3) 0.050(3) 0.089(4) -0.016(2) -0.003(3) -0.036(2)
N1S 0.0406(13) 0.0422(12) 0.0352(12) -0.0119(10) -0.0014(10) -0.0193(10)
C1S 0.0407(15) 0.0337(13) 0.0258(12) -0.0077(10) 0.0008(10) -0.0212(11)
C2S 0.0400(15) 0.0485(16) 0.0500(17) -0.0090(13) -0.0082(13) -0.0192(13)
N2S 0.134(6) 0.092(4) 0.070(4) 0.011(3) -0.044(4) -0.062(4)
C3S 0.134(6) 0.092(4) 0.070(4) 0.011(3) -0.044(4) -0.062(4)
C4S 0.134(6) 0.092(4) 0.070(4) 0.011(3) -0.044(4) -0.062(4)
N2T 0.134(6) 0.092(4) 0.070(4) 0.011(3) -0.044(4) -0.062(4)
C3T 0.134(6) 0.092(4) 0.070(4) 0.011(3) -0.044(4) -0.062(4)
C4T 0.134(6) 0.092(4) 0.070(4) 0.011(3) -0.044(4) -0.062(4)

loop_
_atom_type_symbol
_atom_type_description
_atom_type_scat_dispersion_real
_atom_type_scat_dispersion_imag
_atom_type_scat_source
C C 0.0181 0.0091 'International Tables Vol C Tables 4.2.6.8 and 6.1.1.4'
H H 0.0000 0.0000 'International Tables Vol C Tables 4.2.6.8 and 6.1.1.4'
F F 0.0727 0.0534 'International Tables Vol C Tables 4.2.6.8 and 6.1.1.4'
N N 0.0311 0.0180 'International Tables Vol C Tables 4.2.6.8 and 6.1.1.4'
P P 0.2955 0.4335 'International Tables Vol C Tables 4.2.6.8 and 6.1.1.4'

loop_
_geom_angle_atom_site_label_1
_geom_angle_atom_site_label_2
_geom_angle_atom_site_label_3
_geom_angle
_geom_angle_site_symmetry_1
_geom_angle_site_symmetry_3
C1 N1 C5 119.92(19) . .
C1 N1 C24 121.19(18) . .
C5 N1 C24 118.80(18) . .
C14 N2 C17 119.20(19) . .
C15 N2 C14 120.50(19) . .
C15 N2 C17 120.04(19) . .
N1 C1 H1 119.5 . .
N1 C1 C2 120.9(2) . .
C2 C1 H1 119.5 . .
C1 C2 H2 119.5 . .
C1 C2 C3 121.0(2) . .
C3 C2 H2 119.5 . .
C2 C3 C4 115.9(2) . .
C2 C3 C6 123.0(2) . .
C4 C3 C6 121.1(2) . .
C3 C4 H4 119.3 . .
C5 C4 C3 121.3(2) . .
C5 C4 H4 119.3 . .
N1 C5 C4 121.0(2) . .
N1 C5 H5 119.5 . .
C4 C5 H5 119.5 . .
C7 C6 C3 122.5(2) . .
C11 C6 C3 120.1(2) . .
C11 C6 C7 117.3(2) . .
C6 C7 H7 119.3 . .
C8 C7 C6 121.3(2) . .
C8 C7 H7 119.3 . .
C7 C8 H8 119.6 . .
C7 C8 C9 120.8(2) . .
C9 C8 H8 119.6 . .
C8 C9 C12 122.6(2) . .
C10 C9 C8 118.1(2) . .
C10 C9 C12 119.3(2) . .
C9 C10 H10 119.5 . .
C11 C10 C9 121.0(2) . .
C11 C10 H10 119.5 . .
C6 C11 H11 119.3 . .
C10 C11 C6 121.4(2) . .
C10 C11 H11 119.3 . .
C13 C12 C9 121.5(2) . .
C13 C12 C16 117.2(2) . .
C16 C12 C9 121.2(2) . .
C12 C13 H13 119.9 . .
C14 C13 C12 120.2(2) . .
C14 C13 H13 119.9 . .
N2 C14 C13 120.8(2) . .
N2 C14 H14 119.6 . .
C13 C14 H14 119.6 . .
N2 C15 H15 119.7 . .
N2 C15 C16 120.6(2) . .
C16 C15 H15 119.7 . .
C12 C16 H16 119.8 . .
C15 C16 C12 120.5(2) . .
C15 C16 H16 119.8 . .
N2 C17 H17A 110.1 . .
N2 C17 H17B 110.1 . .
N2 C17 C18 107.83(17) . .
H17A C17 H17B 108.5 . .
C18 C17 H17A 110.1 . .
C18 C17 H17B 110.1 . .
C19 C18 C17 120.0(2) . .
C19 C18 C23 119.2(2) . .
C23 C18 C17 120.7(2) . .
C18 C19 H19 119.7 . .
C18 C19 C22 120.6(2) . 2_666
C22 C19 H19 119.7 2_666 .
C21 C20 H20 119.9 . .
C21 C20 C23 120.3(2) . 2_666
C23 C20 H20 119.9 2_666 .
C20 C21 C22 119.5(2) . .
C20 C21 C24 120.8(2) . .
C22 C21 C24 119.6(2) . .
C19 C22 C21 120.0(2) 2_666 .
C19 C22 H22 120.0 2_666 .
C21 C22 H22 120.0 . .
C18 C23 H23 119.9 . .
C20 C23 C18 120.3(2) 2_666 .
C20 C23 H23 119.9 2_666 .
N1 C24 C21 109.08(17) . .
N1 C24 H24A 109.9 . .
N1 C24 H24B 109.9 . .
C21 C24 H24A 109.9 . .
C21 C24 H24B 109.9 . .
H24A C24 H24B 108.3 . .
C26 C25 H25 125.8 . .
C34 C25 H25 125.8 . .
C34 C25 C26 108.4(10) . .
C25 C26 H26 122.7 . .
C27 C26 C25 114.6(8) . .
C27 C26 H26 122.7 . .
C26 C27 C33 99.4(7) . .
C28 C27 C26 129.8(8) . .
C28 C27 C33 130.8(7) . .
C27 C28 H28 112.2 . .
C27 C28 C29 135.7(9) . .
C29 C28 H28 112.2 . .
C28 C29 H29 120.0 . .
C28 C29 C30 120.0(10) . .
C30 C29 H29 120.0 . .
C29 C30 H30 114.2 . .
C31 C30 C29 131.6(9) . .
C31 C30 H30 114.2 . .
C30 C31 H31 114.3 . .
C30 C31 C32 131.5(10) . .
C32 C31 H31 114.3 . .
C31 C32 H32 117.2 . .
C33 C32 C31 125.7(9) . .
C33 C32 H32 117.2 . .
C32 C33 C27 124.7(8) . .
C32 C33 C34 122.9(8) . .
C34 C33 C27 112.4(8) . .
C25 C34 C33 104.2(9) . .
C25 C34 H34 127.9 . .
C33 C34 H34 127.9 . .
C36 C35 H35 126.3 . .
C36 C35 C39 107.4(12) . .
C39 C35 H35 126.3 . .
C35 C36 H36 124.6 . .
C37 C36 C35 110.8(13) . .
C37 C36 H36 124.6 . .
C36 C37 H37 126.6 . .
C36 C37 C38 106.9(12) . .
C38 C37 H37 126.6 . .
C37 C38 C39 107.9(8) . .
C44 C38 C37 124.0(10) . .
C44 C38 C39 128.2(6) . .
C35 C39 C38 107.0(8) . .
C40 C39 C35 125.3(9) . .
C40 C39 C38 127.6(6) . .
C39 C40 H40 115.6 . .
C39 C40 C41 128.9(7) . .
C41 C40 H40 115.6 . .
C40 C41 H41 115.7 . .
C42 C41 C40 128.5(10) . .
C42 C41 H41 115.7 . .
C41 C42 H42 115.3 . .
C43 C42 C41 129.4(10) . .
C43 C42 H42 115.3 . .
C42 C43 H43 115.8 . .
C42 C43 C44 128.4(10) . .
C44 C43 H43 115.8 . .
C38 C44 C43 129.0(8) . .
C38 C44 H44 115.5 . .
C43 C44 H44 115.5 . .
F1 P1 F3 179.54(9) . .
F2 P1 F1 89.67(10) . .
F2 P1 F3 90.04(10) . .
F2 P1 F4 178.88(11) . .
F2 P1 F6 89.73(11) . .
F4 P1 F1 89.98(9) . .
F4 P1 F3 90.31(10) . .
F4 P1 F6 89.20(10) . .
F5 P1 F1 91.03(10) . .
F5 P1 F2 91.52(13) . .
F5 P1 F3 89.33(10) . .
F5 P1 F4 89.55(12) . .
F5 P1 F6 178.63(12) . .
F6 P1 F1 89.53(8) . .
F6 P1 F3 90.12(9) . .
F7 P2 F8 89.6(3) . .
F7 P2 F11 87.5(2) . .
F8 P2 F11 88.9(3) . .
F9 P2 F7 177.6(3) . .
F9 P2 F8 90.0(3) . .
F9 P2 F11 90.2(3) . .
F10 P2 F7 91.0(3) . .
F10 P2 F8 178.9(4) . .
F10 P2 F9 89.4(3) . .
F10 P2 F11 90.2(2) . .
F10 P2 F12 90.9(3) . .
F12 P2 F7 90.9(3) . .
F12 P2 F8 90.1(3) . .
F12 P2 F9 91.5(3) . .
F12 P2 F11 178.1(3) . .
F8A P2A F7A 89.1(5) . .
F8A P2A F9A 92.9(5) . .
F8A P2A F10A 177.8(5) . .
F8A P2A F11A 92.2(5) . .
F8A P2A F12A 90.7(4) . .
F9A P2A F7A 177.8(5) . .
F9A P2A F12A 91.3(4) . .
F10A P2A F7A 88.7(4) . .
F10A P2A F9A 89.3(4) . .
F10A P2A F12A 89.0(4) . .
F11A P2A F7A 89.9(3) . .
F11A P2A F9A 89.0(4) . .
F11A P2A F10A 88.1(5) . .
F11A P2A F12A 177.1(5) . .
F12A P2A F7A 89.7(4) . .
N1S C1S C2S 179.3(3) . .
C1S C2S H2SA 109.5 . .
C1S C2S H2SB 109.5 . .
C1S C2S H2SC 109.5 . .
H2SA C2S H2SB 109.5 . .
H2SA C2S H2SC 109.5 . .
H2SB C2S H2SC 109.5 . .
N2S C3S C4S 166(2) . .
C3S C4S H4SA 109.5 . .
C3S C4S H4SB 109.5 . .
C3S C4S H4SC 109.5 . .
H4SA C4S H4SB 109.5 . .
H4SA C4S H4SC 109.5 . .
H4SB C4S H4SC 109.5 . .
C3T C4T H4TA 109.5 . .
C3T C4T H4TB 109.5 . .
C3T C4T H4TC 109.5 . .
H4TA C4T H4TB 109.5 . .
H4TA C4T H4TC 109.5 . .
H4TB C4T H4TC 109.5 . .

loop_
_geom_bond_atom_site_label_1
_geom_bond_atom_site_label_2
_geom_bond_distance
_geom_bond_site_symmetry_2
N1 C1 1.341(3) .
N1 C5 1.343(3) .
N1 C24 1.502(3) .
N2 C14 1.347(3) .
N2 C15 1.343(3) .
N2 C17 1.498(3) .
C1 H1 0.9500 .
C1 C2 1.374(3) .
C2 H2 0.9500 .
C2 C3 1.396(3) .
C3 C4 1.397(3) .
C3 C6 1.478(3) .
C4 H4 0.9500 .
C4 C5 1.365(3) .
C5 H5 0.9500 .
C6 C7 1.394(3) .
C6 C11 1.392(3) .
C7 H7 0.9500 .
C7 C8 1.385(3) .
C8 H8 0.9500 .
C8 C9 1.391(3) .
C9 C10 1.387(3) .
C9 C12 1.482(3) .
C10 H10 0.9500 .
C10 C11 1.383(3) .
C11 H11 0.9500 .
C12 C13 1.394(3) .
C12 C16 1.397(3) .
C13 H13 0.9500 .
C13 C14 1.371(3) .
C14 H14 0.9500 .
C15 H15 0.9500 .
C15 C16 1.372(3) .
C16 H16 0.9500 .
C17 H17A 0.9900 .
C17 H17B 0.9900 .
C17 C18 1.513(3) .
C18 C19 1.386(3) .
C18 C23 1.390(3) .
C19 H19 0.9500 .
C19 C22 1.386(3) 2_666
C20 H20 0.9500 .
C20 C21 1.385(3) .
C20 C23 1.387(3) 2_666
C21 C22 1.391(3) .
C21 C24 1.511(3) .
C22 C19 1.386(3) 2_666
C22 H22 0.9500 .
C23 C20 1.387(3) 2_666
C23 H23 0.9500 .
C24 H24A 0.9900 .
C24 H24B 0.9900 .
C25 H25 0.9500 .
C25 C26 1.476(11) .
C25 C34 1.424(10) .
C26 H26 0.9500 .
C26 C27 1.456(10) .
C27 C28 1.323(9) .
C27 C33 1.530(9) .
C28 H28 0.9500 .
C28 C29 1.450(11) .
C29 H29 0.9500 .
C29 C30 1.517(12) .
C30 H30 0.9500 .
C30 C31 1.391(11) .
C31 H31 0.9500 .
C31 C32 1.483(12) .
C32 H32 0.9500 .
C32 C33 1.475(11) .
C33 C34 1.524(12) .
C34 H34 0.9500 .
C35 H35 0.9500 .
C35 C36 1.394(12) .
C35 C39 1.395(11) .
C36 H36 0.9500 .
C36 C37 1.393(12) .
C37 H37 0.9500 .
C37 C38 1.395(11) .
C38 C39 1.456(7) .
C38 C44 1.388(8) .
C39 C40 1.389(7) .
C40 H40 0.9500 .
C40 C41 1.404(10) .
C41 H41 0.9500 .
C41 C42 1.398(11) .
C42 H42 0.9500 .
C42 C43 1.394(11) .
C43 H43 0.9500 .
C43 C44 1.400(11) .
C44 H44 0.9500 .
P1 F1 1.5999(15) .
P1 F2 1.5853(17) .
P1 F3 1.6024(16) .
P1 F4 1.5920(16) .
P1 F5 1.5810(17) .
P1 F6 1.5995(16) .
P2 F7 1.592(4) .
P2 F8 1.598(4) .
P2 F9 1.591(5) .
P2 F10 1.568(5) .
P2 F11 1.609(4) .
P2 F12 1.578(3) .
P2A F7A 1.589(5) .
P2A F8A 1.554(7) .
P2A F9A 1.582(6) .
P2A F10A 1.581(7) .
P2A F11A 1.576(6) .
P2A F12A 1.588(5) .
N1S C1S 1.140(3) .
C1S C2S 1.445(4) .
C2S H2SA 0.9800 .
C2S H2SB 0.9800 .
C2S H2SC 0.9800 .
N2S C3S 1.080(12) .
C3S C4S 1.412(15) .
C4S H4SA 0.9800 .
C4S H4SB 0.9800 .
C4S H4SC 0.9800 .
C3T C4T 1.430(17) .
C4T H4TA 0.9800 .
C4T H4TB 0.9800 .
C4T H4TC 0.9800 .

loop_
_geom_torsion_atom_site_label_1
_geom_torsion_atom_site_label_2
_geom_torsion_atom_site_label_3
_geom_torsion_atom_site_label_4
_geom_torsion
_geom_torsion_site_symmetry_1
_geom_torsion_site_symmetry_4
N1 C1 C2 C3 -0.7(4) . .
N2 C15 C16 C12 -0.5(4) . .
N2 C17 C18 C19 85.6(2) . .
N2 C17 C18 C23 -90.2(2) . .
C1 N1 C5 C4 1.2(4) . .
C1 N1 C24 C21 -112.0(2) . .
C1 C2 C3 C4 1.3(4) . .
C1 C2 C3 C6 -177.6(2) . .
C2 C3 C4 C5 -0.8(4) . .
C2 C3 C6 C7 3.6(4) . .
C2 C3 C6 C11 -178.5(2) . .
C3 C4 C5 N1 -0.4(4) . .
C3 C6 C7 C8 176.3(2) . .
C3 C6 C11 C10 -176.6(2) . .
C4 C3 C6 C7 -175.3(2) . .
C4 C3 C6 C11 2.6(3) . .
C5 N1 C1 C2 -0.6(3) . .
C5 N1 C24 C21 64.6(3) . .
C6 C3 C4 C5 178.2(2) . .
C6 C7 C8 C9 0.4(4) . .
C7 C6 C11 C10 1.4(4) . .
C7 C8 C9 C10 1.2(4) . .
C7 C8 C9 C12 -175.8(2) . .
C8 C9 C10 C11 -1.5(4) . .
C8 C9 C12 C13 28.9(3) . .
C8 C9 C12 C16 -154.2(2) . .
C9 C10 C11 C6 0.2(4) . .
C9 C12 C13 C14 173.9(2) . .
C9 C12 C16 C15 -173.6(2) . .
C10 C9 C12 C13 -148.1(2) . .
C10 C9 C12 C16 28.7(3) . .
C11 C6 C7 C8 -1.7(4) . .
C12 C9 C10 C11 175.7(2) . .
C12 C13 C14 N2 -0.1(3) . .
C13 C12 C16 C15 3.4(3) . .
C14 N2 C15 C16 -2.7(3) . .
C14 N2 C17 C18 78.7(2) . .
C15 N2 C14 C13 3.0(3) . .
C15 N2 C17 C18 -95.5(2) . .
C16 C12 C13 C14 -3.0(3) . .
C17 N2 C14 C13 -171.2(2) . .
C17 N2 C15 C16 171.4(2) . .
C17 C18 C19 C22 -173.6(2) . 2_666
C17 C18 C23 C20 173.69(19) . 2_666
C19 C18 C23 C20 -2.2(3) . 2_666
C20 C21 C22 C19 2.3(3) . 2_666
C20 C21 C24 N1 -92.5(2) . .
C22 C21 C24 N1 83.8(2) . .
C23 C18 C19 C22 2.3(4) . 2_666
C23 C20 C21 C22 -2.4(3) 2_666 .
C23 C20 C21 C24 173.85(19) 2_666 .
C24 N1 C1 C2 175.9(2) . .
C24 N1 C5 C4 -175.4(2) . .
C24 C21 C22 C19 -174.0(2) . 2_666
C25 C26 C27 C28 177.6(7) . .
C25 C26 C27 C33 -1.6(8) . .
C26 C25 C34 C33 -9.1(10) . .
C26 C27 C28 C29 -177.4(10) . .
C26 C27 C33 C32 176.0(10) . .
C26 C27 C33 C34 -4.4(8) . .
C27 C28 C29 C30 2.2(15) . .
C27 C33 C34 C25 8.7(10) . .
C28 C27 C33 C32 -3.2(13) . .
C28 C27 C33 C34 176.4(7) . .
C28 C29 C30 C31 -3(2) . .
C29 C30 C31 C32 1(3) . .
C30 C31 C32 C33 1(3) . .
C31 C32 C33 C27 1(2) . .
C31 C32 C33 C34 -178.7(13) . .
C32 C33 C34 C25 -171.6(10) . .
C33 C27 C28 C29 1.6(12) . .
C34 C25 C26 C27 7.3(10) . .
C35 C36 C37 C38 -2(3) . .
C35 C39 C40 C41 177.9(14) . .
C36 C35 C39 C38 -3(2) . .
C36 C35 C39 C40 178.2(16) . .
C36 C37 C38 C39 -0.1(17) . .
C36 C37 C38 C44 -179.9(15) . .
C37 C38 C39 C35 1.9(12) . .
C37 C38 C39 C40 -179.3(7) . .
C37 C38 C44 C43 -178.9(15) . .
C38 C39 C40 C41 -0.8(10) . .
C39 C35 C36 C37 3(3) . .
C39 C38 C44 C43 1.3(16) . .
C39 C40 C41 C42 0(3) . .
C40 C41 C42 C43 -1(5) . .
C41 C42 C43 C44 3(5) . .
C42 C43 C44 C38 -3(4) . .
C44 C38 C39 C35 -178.3(11) . .
C44 C38 C39 C40 0.5(8) . .
